data_4345387
loop_
_publ_author_name
'Liu, Chao'
'Yang, Weiting'
'Qu, Ning'
'Li, Lei-Jiao'
'Pan, Qing-Jiang'
'Sun, Zhong-Ming'

_publ_section_title
;
 Construction of Uranyl Organic Hybrids by Phosphonate and in Situ
 Generated Carboxyphosphonate Ligands.
;
_journal_issue 3
_journal_name_full 'Inorganic chemistry'
_journal_page_first 1669
_journal_page_last 1678
_journal_paper_doi 10.1021/acs.inorgchem.6b02765
_journal_volume 56
_journal_year 2017
_chemical_formula_moiety 'C14 H12 O18 P4 U3, C10 H10 N2, H2 O'
_chemical_formula_sum 'C24 H24 N2 O19 P4 U3'
_chemical_formula_weight 1482.42
_chemical_name_systematic
;
 ? 
;
_space_group_crystal_system monoclinic
_space_group_IT_number 14
_space_group_name_Hall '-P 2ybc'
_space_group_name_H-M_alt 'P 1 21/c 1'
_symmetry_space_group_name_Hall '-P 2ybc'
_symmetry_space_group_name_H-M 'P 1 21/c 1'
_atom_sites_solution_hydrogens mixed
_audit_creation_date 2016-10-29
_audit_creation_method
;
Olex2 1.2-beta
(compiled 2016.09.09 svn.r3337 for OlexSys, GUI svn.r5227)
;
_cell_angle_alpha 90
_cell_angle_beta 96.6360(10)
_cell_angle_gamma 90
_cell_formula_units_Z 4
_cell_length_a 11.9899(6)
_cell_length_b 17.4465(9)
_cell_length_c 17.2385(9)
_cell_measurement_reflns_used 3415
_cell_measurement_temperature 200
_cell_measurement_theta_max 26.006
_cell_measurement_theta_min 2.288
_cell_volume 3581.8(3)
_computing_cell_refinement 'SAINT v8.34A (Bruker, 2013)'
_computing_data_reduction 'SAINT v8.34A (Bruker, 2013)'
_computing_molecular_graphics 'Olex2 (Dolomanov et al., 2009)'
_computing_publication_material 'Olex2 (Dolomanov et al., 2009)'
_computing_structure_refinement 'ShelXL (Sheldrick, 2015)'
_computing_structure_solution 'SHELXS-97 (Sheldrick, 1990)'
_diffrn_ambient_temperature 200.0
_diffrn_measured_fraction_theta_full 1.000
_diffrn_measured_fraction_theta_max 1.000
_diffrn_measurement_device_type 'CCD area detector'
_diffrn_measurement_method 'phi and omega scans'
_diffrn_radiation_type MoK\a
_diffrn_radiation_wavelength 0.71073
_diffrn_reflns_av_R_equivalents 0.0648
_diffrn_reflns_av_unetI/netI 0.0787
_diffrn_reflns_Laue_measured_fraction_full 1.000
_diffrn_reflns_Laue_measured_fraction_max 1.000
_diffrn_reflns_limit_h_max 14
_diffrn_reflns_limit_h_min -8
_diffrn_reflns_limit_k_max 20
_diffrn_reflns_limit_k_min -19
_diffrn_reflns_limit_l_max 20
_diffrn_reflns_limit_l_min -20
_diffrn_reflns_number 20372
_diffrn_reflns_point_group_measured_fraction_full 1.000
_diffrn_reflns_point_group_measured_fraction_max 1.000
_diffrn_reflns_theta_full 25.027
_diffrn_reflns_theta_max 25.027
_diffrn_reflns_theta_min 1.666
_exptl_absorpt_coefficient_mu 13.790
_exptl_absorpt_correction_T_max 0.7453
_exptl_absorpt_correction_T_min 0.3998
_exptl_absorpt_correction_type multi-scan
_exptl_absorpt_process_details
;
SADABS-2012/1 (Bruker,2012) was used for absorption correction.
wR2(int) was 0.1124 before and 0.0654 after correction.
The Ratio of minimum to maximum transmission is 0.5364.
The \l/2 correction factor is 0.0015.
;
_exptl_crystal_colour yellow
_exptl_crystal_colour_primary yellow
_exptl_crystal_density_diffrn 2.749
_exptl_crystal_density_method 'not measured'
_exptl_crystal_description plate
_exptl_crystal_F_000 2680
_exptl_crystal_size_max 0.28
_exptl_crystal_size_mid 0.2
_exptl_crystal_size_min 0.2
_refine_diff_density_max 3.837
_refine_diff_density_min -2.864
_refine_diff_density_rms 0.399
_refine_ls_extinction_method none
_refine_ls_goodness_of_fit_ref 1.025
_refine_ls_hydrogen_treatment constr
_refine_ls_matrix_type full
_refine_ls_number_parameters 472
_refine_ls_number_reflns 6340
_refine_ls_number_restraints 12
_refine_ls_restrained_S_all 1.026
_refine_ls_R_factor_all 0.0712
_refine_ls_R_factor_gt 0.0513
_refine_ls_shift/su_max 0.001
_refine_ls_shift/su_mean 0.000
_refine_ls_structure_factor_coef Fsqd
_refine_ls_weighting_details 'w=1/[\s^2^(Fo^2^)+(0.0752P)^2^] where P=(Fo^2^+2Fc^2^)/3'
_refine_ls_weighting_scheme calc
_refine_ls_wR_factor_gt 0.1268
_refine_ls_wR_factor_ref 0.1390
_reflns_Friedel_coverage 0.000
_reflns_number_gt 4830
_reflns_number_total 6340
_reflns_threshold_expression 'I > 2\s(I)'
_cod_data_source_file ic6b02765_si_002.cif
_cod_data_source_block 3
_cod_database_code 4345387
_shelx_space_group_comment
;
The symmetry employed for this shelxl refinement is uniquely defined
by the following loop, which should always be used as a source of
symmetry information in preference to the above space-group names.
They are only intended as comments.
;
_olex2_refinement_description
;
1. Fixed Uiso
 At 1.2 times of:
  All C(H) groups, All N(H) groups
 At 1.5 times of:
  All C(H,H,H) groups, All O(H,H) groups
2. Uiso/Uaniso restraints and constraints
Uanis(C18) \\sim Ueq: with sigma of 0.01 and sigma for terminal atoms of 0.02
Uanis(C19) \\sim Ueq: with sigma of 0.01 and sigma for terminal atoms of 0.02
3.a Riding coordinates:
 O1W(H1WA,H1WB)
3.b Me refined with riding coordinates:
 C7(H7A,H7B,H7C), C14(H14A,H14B,H14C)
3.c Aromatic/amide H refined with riding coordinates:
 C2(H2), C4(H4), C6(H6), C9(H9), C11(H11), C13(H13), C15(H15), C16(H16),
 C18(H18), C19(H19), C21(H21), C22(H22), C23(H23), C24(H24), N1(H1), N2(H2A)
;
_shelx_shelxl_version_number 2014/7
_olex2_submission_special_instructions 'No special instructions were received'

loop_
_space_group_symop_operation_xyz
'x, y, z'
'-x, y+1/2, -z+1/2'
'-x, -y, -z'
'x, -y-1/2, z-1/2'

loop_
_atom_site_label
_atom_site_type_symbol
_atom_site_fract_x
_atom_site_fract_y
_atom_site_fract_z
_atom_site_U_iso_or_equiv
_atom_site_adp_type
_atom_site_occupancy
_atom_site_site_symmetry_order
_atom_site_calc_flag
_atom_site_refinement_flags_posn
_atom_site_refinement_flags_adp
_atom_site_refinement_flags_occupancy
U1 U 0.51256(4) 0.74001(2) 0.74229(3) 0.02063(16) Uani 1 1 d . . .
U2 U 0.74615(4) 0.49800(2) 0.77647(2) 0.01106(15) Uani 1 1 d . . .
U3 U 0.5000 0.5000 0.5000 0.01731(18) Uani 1 2 d S T P
U4 U 0.5000 0.0000 0.5000 0.01903(19) Uani 1 2 d S T P
P1 P 0.6738(3) 0.62763(16) 0.61915(18) 0.0175(7) Uani 1 1 d . . .
P2 P 0.6714(3) 0.86131(16) 0.40501(17) 0.0171(7) Uani 1 1 d . . .
P3 P 0.6443(3) 0.35826(15) 0.63434(17) 0.0143(7) Uani 1 1 d . . .
P4 P 0.6537(3) 0.14212(16) 0.40468(17) 0.0173(7) Uani 1 1 d . . .
O1 O 0.6161(8) 0.8050(5) 0.7175(5) 0.036(3) Uani 1 1 d . . .
O2 O 0.4098(7) 0.6734(5) 0.7654(6) 0.033(2) Uani 1 1 d . . .
O3 O 0.8939(7) 0.4922(4) 0.7847(5) 0.020(2) Uani 1 1 d . . .
O4 O 0.5972(8) 0.5048(4) 0.7664(5) 0.020(2) Uani 1 1 d . . .
O5 O 0.4263(8) 0.5192(4) 0.5818(5) 0.031(2) Uani 1 1 d . . .
O6 O 0.6313(9) 0.0085(4) 0.5612(5) 0.030(2) Uani 1 1 d . . .
O7 O 0.5724(8) 0.6550(4) 0.6549(5) 0.029(2) Uani 1 1 d . . .
O8 O 0.7573(7) 0.5869(4) 0.6779(4) 0.0194(19) Uani 1 1 d . . .
O9 O 0.6428(8) 0.5774(4) 0.5474(5) 0.027(2) Uani 1 1 d . . .
O10 O 0.5735(9) 0.9075(5) 0.4277(5) 0.039(3) Uani 1 1 d . . .
O11 O 0.7590(7) 0.9117(4) 0.3731(5) 0.022(2) Uani 1 1 d . . .
O12 O 0.6332(8) 0.7991(5) 0.3462(5) 0.027(2) Uani 1 1 d . . .
O13 O 0.7352(7) 0.4035(4) 0.6838(5) 0.0188(19) Uani 1 1 d . . .
O14 O 0.5962(8) 0.4028(4) 0.5636(5) 0.026(2) Uani 1 1 d . . .
O15 O 0.5530(8) 0.3317(4) 0.6807(5) 0.028(2) Uani 1 1 d . . .
O16 O 0.5531(8) 0.0939(4) 0.4187(5) 0.025(2) Uani 1 1 d . . .
O17 O 0.7425(7) 0.0954(4) 0.3696(4) 0.0182(19) Uani 1 1 d . . .
O18 O 0.6176(8) 0.2117(4) 0.3547(5) 0.025(2) Uani 1 1 d . . .
C1 C 0.7417(11) 0.7102(6) 0.5833(6) 0.020(3) Uani 1 1 d . . .
C2 C 0.6933(12) 0.7471(6) 0.5167(7) 0.026(3) Uani 1 1 d . . .
H2 H 0.6274 0.7263 0.4886 0.031 Uiso 1 1 calc R . .
C3 C 0.7390(11) 0.8139(6) 0.4903(6) 0.019(3) Uani 1 1 d . . .
C4 C 0.8342(13) 0.8440(8) 0.5303(8) 0.038(4) Uani 1 1 d . . .
H4 H 0.8642 0.8905 0.5129 0.046 Uiso 1 1 calc R . .
C5 C 0.8890(13) 0.8063(8) 0.5979(8) 0.039(4) Uani 1 1 d . . .
C6 C 0.8388(13) 0.7408(7) 0.6244(8) 0.033(3) Uani 1 1 d . . .
H6 H 0.8709 0.7166 0.6711 0.040 Uiso 1 1 calc R . .
C7 C 0.9951(17) 0.8368(11) 0.6423(11) 0.087(8) Uani 1 1 d . . .
H7A H 1.0193 0.8827 0.6161 0.131 Uiso 1 1 calc R . .
H7B H 0.9812 0.8498 0.6956 0.131 Uiso 1 1 calc R . .
H7C H 1.0540 0.7976 0.6440 0.131 Uiso 1 1 calc R . .
C8 C 0.7130(10) 0.2758(6) 0.5978(6) 0.016(3) Uani 1 1 d . . .
C9 C 0.6661(12) 0.2419(6) 0.5293(7) 0.020(3) Uani 1 1 d . . .
H9 H 0.5971 0.2608 0.5037 0.024 Uiso 1 1 calc R . .
C10 C 0.7179(11) 0.1812(6) 0.4975(6) 0.016(3) Uani 1 1 d . . .
C11 C 0.8153(12) 0.1525(7) 0.5350(7) 0.026(3) Uani 1 1 d . . .
H11 H 0.8494 0.1093 0.5138 0.032 Uiso 1 1 calc R . .
C12 C 0.8656(12) 0.1854(7) 0.6035(7) 0.030(3) Uani 1 1 d . . .
C13 C 0.8115(12) 0.2461(6) 0.6356(7) 0.025(3) Uani 1 1 d . . .
H13 H 0.8425 0.2674 0.6841 0.030 Uiso 1 1 calc R . .
C14 C 0.9766(15) 0.1564(11) 0.6448(11) 0.068(6) Uani 1 1 d . . .
H14A H 0.9977 0.1871 0.6918 0.101 Uiso 1 1 calc R . .
H14B H 0.9686 0.1026 0.6594 0.101 Uiso 1 1 calc R . .
H14C H 1.0349 0.1608 0.6096 0.101 Uiso 1 1 calc R . .
C15 C 0.3521(14) 0.4511(9) 0.7112(8) 0.042(4) Uani 1 1 d . . .
H15 H 0.4255 0.4339 0.7045 0.050 Uiso 1 1 calc R . .
C16 C 0.2644(13) 0.4260(8) 0.6596(10) 0.045(4) Uani 1 1 d . . .
H16 H 0.2764 0.3923 0.6181 0.054 Uiso 1 1 calc R . .
C17 C 0.1561(14) 0.4516(9) 0.6699(8) 0.044(4) Uani 1 1 d . . .
C18 C 0.1482(18) 0.4992(9) 0.7348(13) 0.063(6) Uani 1 1 d . U .
H18 H 0.0763 0.5146 0.7469 0.075 Uiso 1 1 calc R . .
C19 C 0.235(2) 0.5219(14) 0.7776(14) 0.091(7) Uani 1 1 d . U .
H19 H 0.2265 0.5581 0.8175 0.110 Uiso 1 1 calc R . .
C20 C 0.0610(13) 0.4277(9) 0.6149(9) 0.040(4) Uani 1 1 d . . .
C21 C 0.0606(16) 0.3643(10) 0.5671(12) 0.069(6) Uani 1 1 d . . .
H21 H 0.1249 0.3322 0.5715 0.083 Uiso 1 1 calc R . .
C22 C -0.0283(17) 0.3459(11) 0.5140(11) 0.064(5) Uani 1 1 d . . .
H22 H -0.0257 0.3014 0.4825 0.077 Uiso 1 1 calc R . .
C23 C -0.1244(13) 0.4525(9) 0.5515(9) 0.044(4) Uani 1 1 d . . .
H23 H -0.1902 0.4833 0.5465 0.053 Uiso 1 1 calc R . .
C24 C -0.0344(14) 0.4729(9) 0.6062(9) 0.040(4) Uani 1 1 d . . .
H24 H -0.0386 0.5175 0.6374 0.049 Uiso 1 1 calc R . .
N1 N 0.3401(14) 0.4973(7) 0.7691(10) 0.060(5) Uani 1 1 d . . .
H1 H 0.3983 0.5120 0.8016 0.072 Uiso 1 1 calc R . .
N2 N -0.1206(12) 0.3915(8) 0.5063(7) 0.048(3) Uani 1 1 d . . .
H2A H -0.1778 0.3806 0.4713 0.058 Uiso 1 1 calc R . .
O1W O 0.7306(9) 0.3625(6) 0.3893(6) 0.057(3) Uani 1 1 d . . .
H1WA H 0.6747 0.3920 0.3843 0.085 Uiso 1 1 d R . .
H1WB H 0.6967 0.3196 0.3818 0.085 Uiso 1 1 d R . .

loop_
_atom_site_aniso_label
_atom_site_aniso_U_11
_atom_site_aniso_U_22
_atom_site_aniso_U_33
_atom_site_aniso_U_23
_atom_site_aniso_U_13
_atom_site_aniso_U_12
U1 0.0252(3) 0.0176(2) 0.0194(3) 0.00209(19) 0.0041(2) -0.0014(2)
U2 0.0165(3) 0.0073(2) 0.0102(2) -0.00004(14) 0.00501(19) -0.00030(16)
U3 0.0208(4) 0.0116(3) 0.0188(4) 0.0003(2) -0.0007(3) 0.0001(2)
U4 0.0211(4) 0.0192(4) 0.0175(4) 0.0012(2) 0.0053(3) -0.0005(3)
P1 0.026(2) 0.0086(14) 0.0172(16) 0.0034(12) 0.0011(15) -0.0027(13)
P2 0.028(2) 0.0120(15) 0.0123(15) 0.0034(11) 0.0048(15) -0.0016(13)
P3 0.0188(18) 0.0083(14) 0.0159(15) -0.0022(11) 0.0029(14) 0.0014(12)
P4 0.0271(19) 0.0113(15) 0.0144(15) -0.0024(12) 0.0061(15) 0.0029(13)
O1 0.042(7) 0.024(5) 0.048(6) -0.005(4) 0.028(5) -0.001(4)
O2 0.017(5) 0.030(5) 0.054(6) 0.000(4) 0.011(5) -0.003(4)
O3 0.011(5) 0.019(4) 0.032(5) 0.001(3) 0.008(4) 0.000(3)
O4 0.019(5) 0.024(5) 0.017(5) 0.004(3) 0.002(4) 0.005(3)
O5 0.043(7) 0.020(4) 0.030(5) -0.005(4) 0.010(5) -0.003(4)
O6 0.036(6) 0.028(5) 0.021(5) 0.003(4) -0.014(5) -0.006(4)
O7 0.036(6) 0.015(4) 0.041(6) -0.002(4) 0.017(5) -0.006(4)
O8 0.023(5) 0.015(4) 0.019(4) 0.012(3) -0.001(4) -0.009(4)
O9 0.042(6) 0.018(4) 0.023(5) 0.001(4) 0.009(5) -0.007(4)
O10 0.067(8) 0.023(5) 0.033(6) 0.005(4) 0.030(6) 0.012(5)
O11 0.028(5) 0.014(4) 0.024(5) 0.012(3) 0.000(4) 0.000(4)
O12 0.040(6) 0.023(4) 0.019(4) 0.000(4) 0.007(4) -0.001(4)
O13 0.020(5) 0.017(4) 0.019(4) -0.004(3) 0.002(4) -0.003(4)
O14 0.033(6) 0.014(4) 0.032(5) -0.001(4) 0.001(5) 0.005(4)
O15 0.034(6) 0.015(4) 0.038(5) -0.009(4) 0.021(5) -0.005(4)
O16 0.032(6) 0.020(4) 0.025(5) 0.002(4) 0.016(4) -0.007(4)
O17 0.018(5) 0.023(4) 0.015(4) -0.006(3) 0.007(4) 0.004(4)
O18 0.043(6) 0.013(4) 0.019(4) 0.003(3) 0.005(4) 0.006(4)
C1 0.033(8) 0.013(6) 0.012(6) 0.005(5) -0.001(6) -0.006(5)
C2 0.034(8) 0.022(7) 0.020(7) 0.004(5) -0.005(7) -0.005(6)
C3 0.027(8) 0.012(6) 0.017(6) 0.004(5) -0.001(6) -0.009(5)
C4 0.047(10) 0.027(7) 0.039(9) 0.012(6) -0.001(8) -0.014(7)
C5 0.047(10) 0.034(8) 0.032(8) 0.005(6) -0.009(8) -0.020(7)
C6 0.039(9) 0.035(8) 0.025(7) 0.015(6) -0.001(7) -0.012(7)
C7 0.088(17) 0.090(15) 0.071(14) 0.041(12) -0.040(13) -0.065(13)
C8 0.024(7) 0.006(5) 0.019(6) -0.008(4) 0.011(6) -0.004(5)
C9 0.026(8) 0.019(6) 0.016(6) -0.005(5) 0.003(6) -0.005(5)
C10 0.028(7) 0.011(6) 0.008(6) -0.003(4) -0.004(5) -0.003(5)
C11 0.034(9) 0.015(6) 0.030(7) -0.010(5) 0.006(7) 0.008(6)
C12 0.036(9) 0.031(8) 0.022(7) -0.008(6) -0.005(7) 0.014(6)
C13 0.036(9) 0.022(7) 0.017(7) -0.002(5) 0.003(6) 0.000(6)
C14 0.046(12) 0.084(13) 0.065(12) -0.017(10) -0.026(10) 0.046(10)
C15 0.043(11) 0.051(10) 0.031(9) 0.005(7) 0.008(8) 0.006(8)
C16 0.031(10) 0.044(9) 0.060(11) 0.013(8) 0.007(9) -0.001(7)
C17 0.042(10) 0.059(10) 0.032(9) -0.008(7) 0.012(8) -0.009(8)
C18 0.042(9) 0.082(9) 0.067(9) -0.019(7) 0.016(8) 0.007(7)
C19 0.080(11) 0.107(10) 0.087(11) -0.026(8) 0.012(9) 0.013(8)
C20 0.026(9) 0.052(9) 0.043(9) 0.001(7) 0.009(8) -0.015(7)
C21 0.046(12) 0.062(12) 0.095(16) -0.020(11) -0.008(12) 0.013(10)
C22 0.060(13) 0.051(11) 0.082(14) -0.022(10) 0.007(12) -0.023(10)
C23 0.026(9) 0.055(10) 0.053(10) 0.012(8) 0.010(8) -0.001(8)
C24 0.038(10) 0.052(9) 0.033(9) 0.010(7) 0.010(8) 0.006(8)
N1 0.044(10) 0.078(12) 0.055(10) -0.015(7) -0.005(9) 0.013(7)
N2 0.041(9) 0.060(9) 0.044(8) 0.007(7) 0.000(7) -0.019(7)
O1W 0.049(8) 0.054(7) 0.064(8) 0.001(6) -0.008(7) -0.006(6)

loop_
_atom_type_symbol
_atom_type_description
_atom_type_scat_dispersion_real
_atom_type_scat_dispersion_imag
_atom_type_scat_source
C C 0.0033 0.0016 'International Tables Vol C Tables 4.2.6.8 and 6.1.1.4'
H H 0.0000 0.0000 'International Tables Vol C Tables 4.2.6.8 and 6.1.1.4'
N N 0.0061 0.0033 'International Tables Vol C Tables 4.2.6.8 and 6.1.1.4'
O O 0.0106 0.0060 'International Tables Vol C Tables 4.2.6.8 and 6.1.1.4'
P P 0.1023 0.0942 'International Tables Vol C Tables 4.2.6.8 and 6.1.1.4'
U U -9.6767 9.6646 'International Tables Vol C Tables 4.2.6.8 and 6.1.1.4'

loop_
_geom_angle_atom_site_label_1
_geom_angle_atom_site_label_2
_geom_angle_atom_site_label_3
_geom_angle
_geom_angle_site_symmetry_1
_geom_angle_site_symmetry_3
O1 U1 O2 178.6(4) . .
O1 U1 O7 88.5(3) . .
O1 U1 O12 89.0(4) . 4_576
O1 U1 O15 89.4(3) . 2_656
O1 U1 O18 91.5(4) . 3_666
O2 U1 O7 90.1(3) . .
O2 U1 O12 91.2(4) . 4_576
O2 U1 O15 92.0(3) . 2_656
O2 U1 O18 88.4(4) . 3_666
O7 U1 O18 89.8(3) . 3_666
O12 U1 O7 96.0(3) 4_576 .
O12 U1 O15 89.0(3) 4_576 2_656
O12 U1 O18 174.2(2) 4_576 3_666
O15 U1 O7 174.5(3) 2_656 .
O15 U1 O18 85.2(3) 2_656 3_666
O3 U2 O4 178.9(4) . .
O3 U2 O8 87.4(3) . .
O3 U2 O11 89.9(3) . 4_576
O3 U2 O13 89.5(3) . .
O3 U2 O17 90.2(3) . 4_566
O4 U2 O8 91.5(3) . .
O4 U2 O11 90.4(3) . 4_576
O4 U2 O13 90.2(3) . .
O4 U2 O17 90.9(3) . 4_566
O11 U2 O8 93.9(3) 4_576 .
O11 U2 O13 177.5(3) 4_576 .
O11 U2 O17 89.1(3) 4_576 4_566
O13 U2 O8 88.5(3) . .
O13 U2 O17 88.4(3) . 4_566
O17 U2 O8 176.1(3) 4_566 .
O5 U3 O5 180.0 3_666 .
O5 U3 O9 91.4(4) . .
O5 U3 O9 88.6(4) 3_666 .
O5 U3 O9 91.4(4) 3_666 3_666
O5 U3 O9 88.6(4) . 3_666
O5 U3 O14 91.7(4) 3_666 3_666
O5 U3 O14 88.3(4) 3_666 .
O5 U3 O14 88.3(4) . 3_666
O5 U3 O14 91.7(4) . .
O9 U3 O9 180.0 . 3_666
O9 U3 O14 92.9(3) 3_666 .
O9 U3 O14 92.9(3) . 3_666
O9 U3 O14 87.1(3) 3_666 3_666
O9 U3 O14 87.1(3) . .
O14 U3 O14 180.0(4) 3_666 .
O6 U4 O6 180.0 3_656 .
O6 U4 O10 90.7(4) . 1_545
O6 U4 O10 89.3(4) 3_656 1_545
O6 U4 O10 89.3(4) . 3_666
O6 U4 O10 90.7(4) 3_656 3_666
O6 U4 O16 90.8(4) 3_656 3_656
O6 U4 O16 89.2(4) 3_656 .
O6 U4 O16 89.2(4) . 3_656
O6 U4 O16 90.8(4) . .
O10 U4 O10 180.0 3_666 1_545
O10 U4 O16 91.1(3) 3_666 3_656
O10 U4 O16 88.9(3) 3_666 .
O10 U4 O16 88.9(3) 1_545 3_656
O10 U4 O16 91.1(3) 1_545 .
O16 U4 O16 180.0(6) 3_656 .
O7 P1 O8 112.2(5) . .
O7 P1 O9 112.5(5) . .
O7 P1 C1 107.8(5) . .
O8 P1 O9 110.6(5) . .
O8 P1 C1 108.4(5) . .
O9 P1 C1 105.0(5) . .
O10 P2 O11 112.0(5) . .
O10 P2 O12 111.7(6) . .
O10 P2 C3 108.9(5) . .
O11 P2 C3 107.3(5) . .
O12 P2 O11 109.8(5) . .
O12 P2 C3 106.9(5) . .
O13 P3 C8 106.4(5) . .
O14 P3 O13 111.7(5) . .
O14 P3 C8 106.0(5) . .
O15 P3 O13 112.4(5) . .
O15 P3 O14 110.8(5) . .
O15 P3 C8 109.2(5) . .
O16 P4 O17 111.9(5) . .
O16 P4 O18 110.8(5) . .
O16 P4 C10 109.3(5) . .
O17 P4 O18 111.7(4) . .
O17 P4 C10 107.8(5) . .
O18 P4 C10 105.2(5) . .
P1 O7 U1 143.8(6) . .
P1 O8 U2 135.6(5) . .
P1 O9 U3 137.7(5) . .
P2 O10 U4 151.6(7) . 1_565
P2 O11 U2 132.2(5) . 4_575
P2 O12 U1 148.8(5) . 4_575
P3 O13 U2 138.0(5) . .
P3 O14 U3 155.1(5) . .
P3 O15 U1 148.1(5) . 2_646
P4 O16 U4 141.1(6) . .
P4 O17 U2 136.9(5) . 4_565
P4 O18 U1 145.5(5) . 3_666
C2 C1 P1 119.6(10) . .
C2 C1 C6 119.2(11) . .
C6 C1 P1 121.0(9) . .
C1 C2 H2 119.4 . .
C1 C2 C3 121.3(13) . .
C3 C2 H2 119.4 . .
C2 C3 P2 119.8(10) . .
C4 C3 P2 120.4(9) . .
C4 C3 C2 119.7(12) . .
C3 C4 H4 119.6 . .
C3 C4 C5 120.8(12) . .
C5 C4 H4 119.6 . .
C4 C5 C7 122.3(13) . .
C6 C5 C4 117.9(13) . .
C6 C5 C7 119.7(13) . .
C1 C6 H6 119.5 . .
C5 C6 C1 120.9(13) . .
C5 C6 H6 119.5 . .
C5 C7 H7A 109.5 . .
C5 C7 H7B 109.5 . .
C5 C7 H7C 109.5 . .
H7A C7 H7B 109.5 . .
H7A C7 H7C 109.5 . .
H7B C7 H7C 109.5 . .
C9 C8 P3 118.8(10) . .
C9 C8 C13 119.0(10) . .
C13 C8 P3 122.2(9) . .
C8 C9 H9 119.6 . .
C10 C9 C8 120.8(12) . .
C10 C9 H9 119.6 . .
C9 C10 P4 118.2(10) . .
C11 C10 P4 122.0(9) . .
C11 C10 C9 119.8(11) . .
C10 C11 H11 119.5 . .
C10 C11 C12 121.1(11) . .
C12 C11 H11 119.5 . .
C11 C12 C13 118.5(13) . .
C11 C12 C14 122.1(12) . .
C13 C12 C14 119.4(13) . .
C8 C13 C12 120.7(12) . .
C8 C13 H13 119.6 . .
C12 C13 H13 119.6 . .
C12 C14 H14A 109.5 . .
C12 C14 H14B 109.5 . .
C12 C14 H14C 109.5 . .
H14A C14 H14B 109.5 . .
H14A C14 H14C 109.5 . .
H14B C14 H14C 109.5 . .
C16 C15 H15 118.3 . .
N1 C15 H15 118.3 . .
N1 C15 C16 123.4(17) . .
C15 C16 H16 121.0 . .
C15 C16 C17 118.0(16) . .
C17 C16 H16 121.0 . .
C16 C17 C18 115.8(17) . .
C16 C17 C20 119.6(14) . .
C18 C17 C20 124.6(16) . .
C17 C18 H18 119.3 . .
C19 C18 C17 121(2) . .
C19 C18 H18 119.3 . .
C18 C19 H19 118.3 . .
C18 C19 N1 123(2) . .
N1 C19 H19 118.3 . .
C21 C20 C17 124.5(16) . .
C21 C20 C24 116.5(16) . .
C24 C20 C17 118.9(15) . .
C20 C21 H21 118.7 . .
C22 C21 C20 122.7(18) . .
C22 C21 H21 118.7 . .
C21 C22 H22 120.2 . .
N2 C22 C21 119.6(17) . .
N2 C22 H22 120.2 . .
C24 C23 H23 119.1 . .
N2 C23 H23 119.1 . .
N2 C23 C24 121.8(16) . .
C20 C24 C23 119.6(15) . .
C20 C24 H24 120.2 . .
C23 C24 H24 120.2 . .
C15 N1 C19 117.7(19) . .
C15 N1 H1 121.2 . .
C19 N1 H1 121.2 . .
C22 N2 H2A 120.1 . .
C23 N2 C22 119.8(15) . .
C23 N2 H2A 120.1 . .
H1WA O1W H1WB 99.3 . .

loop_
_geom_bond_atom_site_label_1
_geom_bond_atom_site_label_2
_geom_bond_distance
_geom_bond_site_symmetry_2
U1 O1 1.770(9) .
U1 O2 1.773(8) .
U1 O7 2.287(8) .
U1 O12 2.273(9) 4_576
U1 O15 2.276(8) 2_656
U1 O18 2.310(9) 3_666
U2 O3 1.764(9) .
U2 O4 1.778(9) .
U2 O8 2.315(7) .
U2 O11 2.284(7) 4_576
U2 O13 2.289(7) .
U2 O17 2.291(7) 4_566
U3 O5 1.780(8) 3_666
U3 O5 1.780(8) .
U3 O9 2.258(9) .
U3 O9 2.258(9) 3_666
U3 O14 2.262(8) .
U3 O14 2.262(8) 3_666
U4 O6 1.797(10) 3_656
U4 O6 1.797(10) .
U4 O10 2.278(8) 3_666
U4 O10 2.278(8) 1_545
U4 O16 2.292(7) 3_656
U4 O16 2.292(7) .
P1 O7 1.503(9) .
P1 O8 1.517(9) .
P1 O9 1.526(8) .
P1 C1 1.799(11) .
P2 O10 1.512(10) .
P2 O11 1.521(8) .
P2 O12 1.519(9) .
P2 C3 1.797(12) .
P3 O13 1.524(9) .
P3 O14 1.504(9) .
P3 O15 1.502(8) .
P3 C8 1.807(10) .
P4 O16 1.514(9) .
P4 O17 1.521(8) .
P4 O18 1.523(8) .
P4 C10 1.826(11) .
O10 U4 2.278(8) 1_565
O11 U2 2.284(7) 4_575
O12 U1 2.274(9) 4_575
O15 U1 2.276(8) 2_646
O17 U2 2.291(7) 4_565
O18 U1 2.310(9) 3_666
C1 C2 1.383(17) .
C1 C6 1.397(19) .
C2 H2 0.9500 .
C2 C3 1.386(15) .
C3 C4 1.368(19) .
C4 H4 0.9500 .
C4 C5 1.431(19) .
C5 C6 1.393(17) .
C5 C7 1.50(2) .
C6 H6 0.9500 .
C7 H7A 0.9800 .
C7 H7B 0.9800 .
C7 H7C 0.9800 .
C8 C9 1.381(16) .
C8 C13 1.382(18) .
C9 H9 0.9500 .
C9 C10 1.373(15) .
C10 C11 1.362(17) .
C11 H11 0.9500 .
C11 C12 1.388(18) .
C12 C13 1.389(16) .
C12 C14 1.521(19) .
C13 H13 0.9500 .
C14 H14A 0.9800 .
C14 H14B 0.9800 .
C14 H14C 0.9800 .
C15 H15 0.9500 .
C15 C16 1.37(2) .
C15 N1 1.305(19) .
C16 H16 0.9500 .
C16 C17 1.40(2) .
C17 C18 1.40(2) .
C17 C20 1.46(2) .
C18 H18 0.9500 .
C18 C19 1.27(3) .
C19 H19 0.9500 .
C19 N1 1.35(3) .
C20 C21 1.38(2) .
C20 C24 1.38(2) .
C21 H21 0.9500 .
C21 C22 1.36(2) .
C22 H22 0.9500 .
C22 N2 1.36(2) .
C23 H23 0.9500 .
C23 C24 1.40(2) .
C23 N2 1.322(19) .
C24 H24 0.9500 .
N1 H1 0.8800 .
N2 H2A 0.8800 .
O1W H1WA 0.8411 .
O1W H1WB 0.8541 .

loop_
_geom_torsion_atom_site_label_1
_geom_torsion_atom_site_label_2
_geom_torsion_atom_site_label_3
_geom_torsion_atom_site_label_4
_geom_torsion
_geom_torsion_site_symmetry_4
P1 C1 C2 C3 175.5(9) .
P1 C1 C6 C5 -177.8(11) .
P2 C3 C4 C5 -179.5(11) .
P3 C8 C9 C10 177.2(9) .
P3 C8 C13 C12 -176.1(10) .
P4 C10 C11 C12 176.8(10) .
O7 P1 O8 U2 42.7(8) .
O7 P1 O9 U3 -25.8(9) .
O7 P1 C1 C2 -73.1(11) .
O7 P1 C1 C6 102.6(12) .
O8 P1 O7 U1 67.8(9) .
O8 P1 O9 U3 100.6(8) .
O8 P1 C1 C2 165.2(10) .
O8 P1 C1 C6 -19.0(12) .
O9 P1 O7 U1 -166.8(8) .
O9 P1 O8 U2 -83.8(7) .
O9 P1 C1 C2 47.1(11) .
O9 P1 C1 C6 -137.2(11) .
O10 P2 O11 U2 -52.4(8) 4_575
O10 P2 O12 U1 34.7(11) 4_575
O10 P2 C3 C2 79.7(11) .
O10 P2 C3 C4 -99.1(12) .
O11 P2 O10 U4 -60.7(12) 1_565
O11 P2 O12 U1 -90.2(10) 4_575
O11 P2 C3 C2 -158.8(10) .
O11 P2 C3 C4 22.3(12) .
O12 P2 O10 U4 175.6(9) 1_565
O12 P2 O11 U2 72.3(7) 4_575
O12 P2 C3 C2 -41.1(11) .
O12 P2 C3 C4 140.1(11) .
O13 P3 O14 U3 -65.9(14) .
O13 P3 O15 U1 -88.5(10) 2_646
O13 P3 C8 C9 -154.4(9) .
O13 P3 C8 C13 24.7(11) .
O14 P3 O13 U2 81.2(7) .
O14 P3 O15 U1 145.8(9) 2_646
O14 P3 C8 C9 -35.4(10) .
O14 P3 C8 C13 143.7(10) .
O15 P3 O13 U2 -44.0(8) .
O15 P3 O14 U3 60.1(14) .
O15 P3 C8 C9 84.1(10) .
O15 P3 C8 C13 -96.8(10) .
O16 P4 O17 U2 41.3(8) 4_565
O16 P4 O18 U1 -30.1(10) 3_666
O16 P4 C10 C9 -76.3(10) .
O16 P4 C10 C11 104.5(11) .
O17 P4 O16 U4 72.7(8) .
O17 P4 O18 U1 95.3(9) 3_666
O17 P4 C10 C9 161.9(9) .
O17 P4 C10 C11 -17.2(11) .
O18 P4 O16 U4 -162.0(6) .
O18 P4 O17 U2 -83.5(7) 4_565
O18 P4 C10 C9 42.6(10) .
O18 P4 C10 C11 -136.5(10) .
C1 P1 O7 U1 -51.5(10) .
C1 P1 O8 U2 161.6(6) .
C1 P1 O9 U3 -142.7(7) .
C1 C2 C3 P2 -178.4(10) .
C1 C2 C3 C4 0(2) .
C2 C1 C6 C5 -2(2) .
C2 C3 C4 C5 2(2) .
C3 P2 O10 U4 57.8(12) 1_565
C3 P2 O11 U2 -171.9(6) 4_575
C3 P2 O12 U1 153.7(9) 4_575
C3 C4 C5 C6 -4(2) .
C3 C4 C5 C7 178.7(16) .
C4 C5 C6 C1 4(2) .
C6 C1 C2 C3 -0.3(19) .
C7 C5 C6 C1 -178.4(16) .
C8 P3 O13 U2 -163.5(6) .
C8 P3 O14 U3 178.6(12) .
C8 P3 O15 U1 29.3(12) 2_646
C8 C9 C10 P4 -177.5(8) .
C8 C9 C10 C11 1.7(17) .
C9 C8 C13 C12 3.0(18) .
C9 C10 C11 C12 -2.3(19) .
C10 P4 O16 U4 -46.6(9) .
C10 P4 O17 U2 161.5(6) 4_565
C10 P4 O18 U1 -148.1(8) 3_666
C10 C11 C12 C13 3(2) .
C10 C11 C12 C14 -177.7(14) .
C11 C12 C13 C8 -3.6(19) .
C13 C8 C9 C10 -2.0(17) .
C14 C12 C13 C8 177.3(14) .
C15 C16 C17 C18 -2(2) .
C15 C16 C17 C20 178.4(13) .
C16 C15 N1 C19 -1(3) .
C16 C17 C18 C19 5(3) .
C16 C17 C20 C21 21(2) .
C16 C17 C20 C24 -155.9(14) .
C17 C18 C19 N1 -6(4) .
C17 C20 C21 C22 -176.9(16) .
C17 C20 C24 C23 177.3(13) .
C18 C17 C20 C21 -158.7(18) .
C18 C17 C20 C24 25(2) .
C18 C19 N1 C15 4(4) .
C20 C17 C18 C19 -175(2) .
C20 C21 C22 N2 1(3) .
C21 C20 C24 C23 0(2) .
C21 C22 N2 C23 -1(3) .
C24 C20 C21 C22 0(3) .
C24 C23 N2 C22 2(2) .
N1 C15 C16 C17 0(2) .
N2 C23 C24 C20 -1(2) .
